data_7035240
loop_
_publ_author_name
'Yang, Ya-Xiu'
'Li, Yongxin'
'Ganguly, Rakesh'
'So, Cheuk-Wai'

_publ_section_title
;
 Instability of metal 1,3-benzodi(thiophosphinoyl)methandiide complexes:
 formation of hafnium, tin and zirconium complexes of
 1,3-benzodi(thiophosphinoyl)thioketone dianionic ligand
 [1,3-C6H4(PhPS)2CS](2.).
;
_journal_issue 28
_journal_name_full 'Dalton transactions (Cambridge, England : 2003)'
_journal_page_first 12633
_journal_page_last 12639
_journal_paper_doi 10.1039/c5dt01212k
_journal_volume 44
_journal_year 2015
_chemical_formula_moiety 'C46 H41 N P4 S5 Zr, C7 H8'
_chemical_formula_sum 'C53 H49 N P4 S5 Zr'
_chemical_formula_weight 1075.33
_space_group_crystal_system triclinic
_space_group_IT_number 2
_space_group_name_Hall '-P 1'
_space_group_name_H-M_alt 'P -1'
_symmetry_space_group_name_Hall '-P 1'
_symmetry_space_group_name_H-M 'P -1'
_atom_sites_solution_hydrogens mixed
_audit_creation_method SHELXL-2014/7
_audit_update_record
;
2015-05-18 deposited with the CCDC.
2015-05-26 downloaded from the CCDC.
;
_cell_angle_alpha 82.3140(10)
_cell_angle_beta 86.1890(10)
_cell_angle_gamma 86.6900(10)
_cell_formula_units_Z 2
_cell_length_a 10.2451(2)
_cell_length_b 14.8428(3)
_cell_length_c 16.7675(3)
_cell_measurement_reflns_used 9895
_cell_measurement_temperature 103(2)
_cell_measurement_theta_max 35.10
_cell_measurement_theta_min 2.28
_cell_volume 2518.19(8)
_computing_cell_refinement 'Bruker SAINT'
_computing_data_collection 'Bruker APEX2'
_computing_data_reduction 'Bruker SAINT'
_computing_molecular_graphics 'Bruker SHELXTL'
_computing_publication_material 'Bruker SHELXTL'
_computing_structure_refinement 'SHELXL-2014/7 (Sheldrick, 2014)'
_computing_structure_solution 'SHELXS-97 (Sheldrick, 2008)'
_diffrn_ambient_temperature 103(2)
_diffrn_measured_fraction_theta_full 0.986
_diffrn_measured_fraction_theta_max 0.954
_diffrn_measurement_device_type 'Bruker APEX-II CCD'
_diffrn_measurement_method '\f and \w scans'
_diffrn_radiation_type MoK\a
_diffrn_radiation_wavelength 0.71073
_diffrn_reflns_av_R_equivalents 0.0455
_diffrn_reflns_av_unetI/netI 0.0596
_diffrn_reflns_laue_measured_fraction_full 0.986
_diffrn_reflns_laue_measured_fraction_max 0.954
_diffrn_reflns_limit_h_max 17
_diffrn_reflns_limit_h_min -16
_diffrn_reflns_limit_k_max 24
_diffrn_reflns_limit_k_min -23
_diffrn_reflns_limit_l_max 24
_diffrn_reflns_limit_l_min -28
_diffrn_reflns_number 52967
_diffrn_reflns_point_group_measured_fraction_full 0.986
_diffrn_reflns_point_group_measured_fraction_max 0.954
_diffrn_reflns_theta_full 26.000
_diffrn_reflns_theta_max 36.480
_diffrn_reflns_theta_min 2.773
_exptl_absorpt_coefficient_mu 0.590
_exptl_absorpt_correction_T_max 0.7471
_exptl_absorpt_correction_T_min 0.6390
_exptl_absorpt_correction_type multi-scan
_exptl_absorpt_process_details sadabs
_exptl_crystal_colour yellow
_exptl_crystal_density_diffrn 1.418
_exptl_crystal_description block
_exptl_crystal_F_000 1108
_exptl_crystal_size_max 0.400
_exptl_crystal_size_mid 0.400
_exptl_crystal_size_min 0.300
_refine_diff_density_max 0.791
_refine_diff_density_min -0.749
_refine_diff_density_rms 0.095
_refine_ls_extinction_method none
_refine_ls_goodness_of_fit_ref 1.014
_refine_ls_hydrogen_treatment constr
_refine_ls_matrix_type full
_refine_ls_number_parameters 759
_refine_ls_number_reflns 23545
_refine_ls_number_restraints 1174
_refine_ls_restrained_S_all 1.003
_refine_ls_R_factor_all 0.0644
_refine_ls_R_factor_gt 0.0430
_refine_ls_shift/su_max 0.001
_refine_ls_shift/su_mean 0.000
_refine_ls_structure_factor_coef Fsqd
_refine_ls_weighting_details 'w=1/[\s^2^(Fo^2^)+(0.0424P)^2^+0.7057P] where P=(Fo^2^+2Fc^2^)/3'
_refine_ls_weighting_scheme calc
_refine_ls_wR_factor_gt 0.0943
_refine_ls_wR_factor_ref 0.1044
_reflns_Friedel_coverage 0.000
_reflns_number_gt 17741
_reflns_number_total 23545
_reflns_threshold_expression 'I > 2\s(I)'
_cod_data_source_file c5dt01212k2.cif
_cod_data_source_block scw781s
_cod_depositor_comments 'Adding full bibliography for 7035237--7035241.cif.'
_cod_database_code 7035240
_shelx_shelxl_version_number 2014/7
_shelx_space_group_comment
; 
The symmetry employed for this shelxl refinement is uniquely defined 
by the following loop, which should always be used as a source of 
symmetry information in preference to the above space-group names. 
They are only intended as comments. 
;
_shelx_estimated_absorpt_t_min 0.798
_shelx_estimated_absorpt_t_max 0.843

loop_
_space_group_symop_operation_xyz
'x, y, z'
'-x, -y, -z'

loop_
_atom_site_label
_atom_site_type_symbol
_atom_site_fract_x
_atom_site_fract_y
_atom_site_fract_z
_atom_site_U_iso_or_equiv
_atom_site_adp_type
_atom_site_occupancy
_atom_site_site_symmetry_order
_atom_site_calc_flag
_atom_site_refinement_flags_posn
_atom_site_refinement_flags_adp
_atom_site_refinement_flags_occupancy
_atom_site_disorder_assembly
_atom_site_disorder_group
Zr1 Zr 0.87154(2) 0.33817(2) 0.24553(2) 0.01211(3) Uani 1 1 d . . . . .
C1 C 0.84001(14) 0.48887(10) 0.22832(8) 0.0147(2) Uani 1 1 d . . . . .
C2 C 0.56908(15) 0.53579(11) 0.27656(9) 0.0181(3) Uani 1 1 d . . . . .
C3 C 0.60290(18) 0.60217(13) 0.32218(12) 0.0276(4) Uani 1 1 d . . . . .
H3 H 0.6842 0.6303 0.3108 0.033 Uiso 1 1 calc R U . . .
C4 C 0.5175(2) 0.62704(17) 0.38426(14) 0.0390(5) Uani 1 1 d . . . . .
H4 H 0.5406 0.6722 0.4152 0.047 Uiso 1 1 calc R U . . .
C5 C 0.3991(2) 0.58650(19) 0.40118(13) 0.0405(5) Uani 1 1 d . . . . .
H5 H 0.3418 0.6026 0.4445 0.049 Uiso 1 1 calc R U . . .
C6 C 0.3643(2) 0.52217(17) 0.35475(12) 0.0374(5) Uani 1 1 d . . . . .
H6 H 0.2815 0.4959 0.3651 0.045 Uiso 1 1 calc R U . . .
C7 C 0.44903(17) 0.49584(13) 0.29341(10) 0.0256(3) Uani 1 1 d . . . . .
H7 H 0.4253 0.4505 0.2628 0.031 Uiso 1 1 calc R U . . .
C8 C 0.65310(15) 0.58026(11) 0.10976(9) 0.0187(3) Uani 1 1 d . . . . .
C9 C 0.6380(2) 0.67263(13) 0.11465(12) 0.0358(5) Uani 1 1 d . . . . .
H9 H 0.6472 0.6945 0.1646 0.043 Uiso 1 1 calc R U . . .
C10 C 0.6093(3) 0.73374(15) 0.04673(14) 0.0446(6) Uani 1 1 d . . . . .
H10 H 0.5994 0.7971 0.0505 0.054 Uiso 1 1 calc R U . . .
C11 C 0.5952(2) 0.70256(16) -0.02617(12) 0.0371(5) Uani 1 1 d . . . . .
H11 H 0.5737 0.7441 -0.0721 0.045 Uiso 1 1 calc R U . . .
C12 C 0.61251(19) 0.61159(15) -0.03161(11) 0.0328(4) Uani 1 1 d . . . . .
H12 H 0.6046 0.5901 -0.0819 0.039 Uiso 1 1 calc R U . . .
C13 C 0.64149(17) 0.55002(13) 0.03572(10) 0.0244(3) Uani 1 1 d . . . . .
H13 H 0.6534 0.4869 0.0311 0.029 Uiso 1 1 calc R U . . .
C14 C 0.97849(15) 0.58085(11) 0.34120(9) 0.0180(3) Uani 1 1 d . . . . .
C15 C 0.8879(2) 0.55544(12) 0.40477(10) 0.0257(3) Uani 1 1 d . . . . .
H15 H 0.8260 0.5116 0.3996 0.031 Uiso 1 1 calc R U . . .
C16 C 0.8881(2) 0.59436(14) 0.47586(10) 0.0327(4) Uani 1 1 d . . . . .
H16 H 0.8254 0.5773 0.5188 0.039 Uiso 1 1 calc R U . . .
C17 C 0.9775(2) 0.65686(16) 0.48471(11) 0.0334(4) Uani 1 1 d . . . . .
H17 H 0.9777 0.6824 0.5337 0.040 Uiso 1 1 calc R U . . .
C18 C 1.0676(2) 0.68258(18) 0.42177(13) 0.0393(5) Uani 1 1 d . . . . .
H18 H 1.1293 0.7263 0.4275 0.047 Uiso 1 1 calc R U . . .
C19 C 1.06821(18) 0.64474(15) 0.35009(11) 0.0299(4) Uani 1 1 d . . . . .
H19 H 1.1303 0.6627 0.3071 0.036 Uiso 1 1 calc R U . . .
C20 C 1.06840(16) 0.60143(11) 0.17595(9) 0.0193(3) Uani 1 1 d . . . . .
C21 C 1.19740(19) 0.58174(15) 0.14966(11) 0.0304(4) Uani 1 1 d . . . . .
H21 H 1.2397 0.5248 0.1681 0.036 Uiso 1 1 calc R U . . .
C22 C 1.2639(3) 0.6454(2) 0.09652(14) 0.0476(6) Uani 1 1 d . . . . .
H22 H 1.3516 0.6316 0.0781 0.057 Uiso 1 1 calc R U . . .
C23 C 1.2043(3) 0.7281(2) 0.07037(15) 0.0537(7) Uani 1 1 d . . . . .
H23 H 1.2518 0.7719 0.0352 0.064 Uiso 1 1 calc R U . . .
C24 C 1.0762(3) 0.74831(15) 0.09471(14) 0.0444(6) Uani 1 1 d . . . . .
H24 H 1.0350 0.8054 0.0756 0.053 Uiso 1 1 calc R U . . .
C25 C 1.0067(2) 0.68446(13) 0.14770(11) 0.0292(4) Uani 1 1 d . . . . .
H25 H 0.9180 0.6978 0.1642 0.035 Uiso 1 1 calc R U . . .
C26 C 0.80651(14) 0.18600(10) 0.29426(9) 0.0161(3) Uani 1 1 d . . . . .
C27 C 0.7023(7) 0.1451(5) 0.4731(4) 0.0212(11) Uani 0.483(2) 1 d D U P A 1
C28 C 0.5904(5) 0.1297(3) 0.5234(2) 0.0355(9) Uani 0.483(2) 1 d . U P A 1
H28 H 0.5091 0.1594 0.5090 0.043 Uiso 0.483(2) 1 calc R U P A 1
C29 C 0.5978(6) 0.0706(4) 0.5947(3) 0.0476(12) Uani 0.483(2) 1 d . U P A 1
H29 H 0.5212 0.0597 0.6290 0.057 Uiso 0.483(2) 1 calc R U P A 1
C30 C 0.7144(7) 0.0281(3) 0.6160(3) 0.0443(11) Uani 0.483(2) 1 d . U P A 1
H30 H 0.7181 -0.0115 0.6653 0.053 Uiso 0.483(2) 1 calc R U P A 1
C31 C 0.8272(7) 0.0416(4) 0.5670(3) 0.0465(13) Uani 0.483(2) 1 d . U P A 1
H31 H 0.9082 0.0120 0.5821 0.056 Uiso 0.483(2) 1 calc R U P A 1
C32 C 0.8190(7) 0.0999(4) 0.4945(3) 0.0411(13) Uani 0.483(2) 1 d . U P A 1
H32 H 0.8951 0.1086 0.4594 0.049 Uiso 0.483(2) 1 calc R U P A 1
C27A C 0.7331(6) 0.1318(4) 0.4644(4) 0.0166(9) Uani 0.517(2) 1 d D U P A 2
C28A C 0.6430(3) 0.0687(2) 0.4953(2) 0.0273(7) Uani 0.517(2) 1 d . U P A 2
H28A H 0.5595 0.0703 0.4734 0.033 Uiso 0.517(2) 1 calc R U P A 2
C29A C 0.6756(4) 0.0026(3) 0.5589(3) 0.0360(9) Uani 0.517(2) 1 d . U P A 2
H29A H 0.6142 -0.0413 0.5801 0.043 Uiso 0.517(2) 1 calc R U P A 2
C30A C 0.7959(4) 0.0001(3) 0.5912(3) 0.0339(9) Uani 0.517(2) 1 d . U P A 2
H30A H 0.8165 -0.0447 0.6352 0.041 Uiso 0.517(2) 1 calc R U P A 2
C31A C 0.8869(4) 0.0626(3) 0.5599(2) 0.0244(7) Uani 0.517(2) 1 d . U P A 2
H31A H 0.9705 0.0604 0.5816 0.029 Uiso 0.517(2) 1 calc R U P A 2
C32A C 0.8554(4) 0.1284(3) 0.4968(2) 0.0186(6) Uani 0.517(2) 1 d . U P A 2
H32A H 0.9176 0.1717 0.4754 0.022 Uiso 0.517(2) 1 calc R U P A 2
C33 C 0.54954(15) 0.20069(11) 0.33698(10) 0.0203(3) Uani 1 1 d . . . . .
C34 C 0.42862(18) 0.23647(14) 0.36447(13) 0.0307(4) Uani 1 1 d . . . . .
H34 H 0.4223 0.2704 0.4089 0.037 Uiso 1 1 calc R U . . .
C35 C 0.31737(18) 0.22167(14) 0.32571(14) 0.0351(5) Uani 1 1 d . . . . .
H35 H 0.2341 0.2449 0.3442 0.042 Uiso 1 1 calc R U . . .
C36 C 0.32723(18) 0.17329(14) 0.26044(13) 0.0355(5) Uani 1 1 d . . . . .
H36 H 0.2503 0.1636 0.2347 0.043 Uiso 1 1 calc R U . . .
C37 C 0.44777(17) 0.13857(13) 0.23176(12) 0.0277(4) Uani 1 1 d . . . . .
H37 H 0.4537 0.1060 0.1865 0.033 Uiso 1 1 calc R U . . .
C38 C 0.55976(15) 0.15238(11) 0.27065(10) 0.0192(3) Uani 1 1 d . . . . .
C39 C 0.7471(3) -0.00220(14) 0.28596(17) 0.0194(10) Uani 0.483(2) 1 d DG U P A 1
C40 C 0.6827(3) -0.03357(16) 0.35915(16) 0.0300(8) Uani 0.483(2) 1 d DG U P A 1
H40 H 0.6226 0.0059 0.3851 0.036 Uiso 0.483(2) 1 calc R U P A 1
C41 C 0.7064(3) -0.12272(18) 0.39442(15) 0.0363(10) Uani 0.483(2) 1 d DG U P A 1
H41 H 0.6624 -0.1442 0.4444 0.044 Uiso 0.483(2) 1 calc R U P A 1
C42 C 0.7943(4) -0.18050(14) 0.3565(2) 0.0330(11) Uani 0.483(2) 1 d DG U P A 1
H42 H 0.8105 -0.2414 0.3806 0.040 Uiso 0.483(2) 1 calc R U P A 1
C43 C 0.8586(4) -0.14913(18) 0.2833(2) 0.0522(14) Uani 0.483(2) 1 d DG U P A 1
H43 H 0.9188 -0.1886 0.2574 0.063 Uiso 0.483(2) 1 calc R U P A 1
C44 C 0.8350(4) -0.05998(19) 0.24805(17) 0.0436(12) Uani 0.483(2) 1 d DG U P A 1
H44 H 0.8790 -0.0385 0.1980 0.052 Uiso 0.483(2) 1 calc R U P A 1
C39A C 0.7488(3) -0.00188(13) 0.27272(17) 0.0198(9) Uani 0.517(2) 1 d DG U P A 2
C40A C 0.8167(3) -0.02734(14) 0.34191(16) 0.0285(7) Uani 0.517(2) 1 d DG U P A 2
H40A H 0.8551 0.0175 0.3670 0.034 Uiso 0.517(2) 1 calc R U P A 2
C41A C 0.8283(3) -0.11843(16) 0.37442(15) 0.0347(9) Uani 0.517(2) 1 d DG U P A 2
H41A H 0.8747 -0.1358 0.4217 0.042 Uiso 0.517(2) 1 calc R U P A 2
C42A C 0.7720(4) -0.18406(12) 0.3377(2) 0.0431(14) Uani 0.517(2) 1 d DG U P A 2
H42A H 0.7800 -0.2463 0.3599 0.052 Uiso 0.517(2) 1 calc R U P A 2
C43A C 0.7042(4) -0.15861(16) 0.2685(2) 0.0641(17) Uani 0.517(2) 1 d DG U P A 2
H43A H 0.6657 -0.2035 0.2435 0.077 Uiso 0.517(2) 1 calc R U P A 2
C44A C 0.6925(4) -0.06752(18) 0.23603(18) 0.0469(12) Uani 0.517(2) 1 d DG U P A 2
H44A H 0.6462 -0.0501 0.1887 0.056 Uiso 0.517(2) 1 calc R U P A 2
C45 C 0.96672(18) 0.40372(12) 0.05836(9) 0.0233(3) Uani 1 1 d . . . . .
H45A H 1.0340 0.4386 0.0775 0.035 Uiso 1 1 calc R U . . .
H45B H 0.8831 0.4393 0.0580 0.035 Uiso 1 1 calc R U . . .
H45C H 0.9926 0.3906 0.0036 0.035 Uiso 1 1 calc R U . . .
C46 C 1.07427(18) 0.25923(13) 0.10448(11) 0.0271(3) Uani 1 1 d . . . . .
H46A H 1.0970 0.2556 0.0473 0.041 Uiso 1 1 calc R U . . .
H46B H 1.0607 0.1980 0.1327 0.041 Uiso 1 1 calc R U . . .
H46C H 1.1456 0.2859 0.1280 0.041 Uiso 1 1 calc R U . . .
C47 C 0.2770(6) 0.8872(4) 0.1891(4) 0.0519(15) Uani 0.391(3) 1 d G U P B 1
C48 C 0.3415(6) 0.9234(5) 0.1174(4) 0.070(2) Uani 0.391(3) 1 d G U P B 1
H48 H 0.4298 0.9042 0.1052 0.084 Uiso 0.391(3) 1 calc R U P B 1
C49 C 0.2769(9) 0.9875(5) 0.0637(4) 0.083(2) Uani 0.391(3) 1 d G U P B 1
H49 H 0.3211 1.0122 0.0148 0.100 Uiso 0.391(3) 1 calc R U P B 1
C50 C 0.1478(9) 1.0155(5) 0.0817(4) 0.078(2) Uani 0.391(3) 1 d G U P B 1
H50 H 0.1036 1.0594 0.0450 0.094 Uiso 0.391(3) 1 calc R U P B 1
C51 C 0.0832(6) 0.9794(6) 0.1534(5) 0.070(2) Uani 0.391(3) 1 d G U P B 1
H51 H -0.0051 0.9985 0.1657 0.084 Uiso 0.391(3) 1 calc R U P B 1
C52 C 0.1478(7) 0.9153(6) 0.2071(4) 0.062(2) Uani 0.391(3) 1 d G U P B 1
H52 H 0.1037 0.8906 0.2561 0.075 Uiso 0.391(3) 1 calc R U P B 1
C53 C 0.3398(11) 0.8108(6) 0.2413(7) 0.069(2) Uani 0.391(3) 1 d . U P B 1
H53A H 0.3221 0.7531 0.2227 0.103 Uiso 0.391(3) 1 calc R U P B 1
H53B H 0.3043 0.8109 0.2971 0.103 Uiso 0.391(3) 1 calc R U P B 1
H53C H 0.4346 0.8178 0.2388 0.103 Uiso 0.391(3) 1 calc R U P B 1
C47A C 0.3347(6) 0.9086(4) 0.1971(3) 0.0740(18) Uani 0.461(3) 1 d G U P C 2
C48A C 0.4202(5) 0.9334(4) 0.1310(4) 0.094(2) Uani 0.461(3) 1 d G U P C 2
H48A H 0.5089 0.9109 0.1309 0.113 Uiso 0.461(3) 1 calc R U P C 2
C49A C 0.3759(7) 0.9910(5) 0.0649(4) 0.105(3) Uani 0.461(3) 1 d G U P C 2
H49A H 0.4344 1.0079 0.0197 0.125 Uiso 0.461(3) 1 calc R U P C 2
C50A C 0.2461(8) 1.0239(4) 0.0650(3) 0.094(2) Uani 0.461(3) 1 d G U P C 2
H50A H 0.2159 1.0633 0.0199 0.112 Uiso 0.461(3) 1 calc R U P C 2
C51A C 0.1606(5) 0.9991(4) 0.1312(4) 0.0758(19) Uani 0.461(3) 1 d G U P C 2
H51A H 0.0719 1.0216 0.1313 0.091 Uiso 0.461(3) 1 calc R U P C 2
C52A C 0.2049(6) 0.9415(4) 0.1972(3) 0.0673(16) Uani 0.461(3) 1 d G U P C 2
H52A H 0.1464 0.9246 0.2424 0.081 Uiso 0.461(3) 1 calc R U P C 2
C53A C 0.3794(14) 0.8443(8) 0.2665(8) 0.106(3) Uani 0.461(3) 1 d . U P C 2
H53D H 0.4747 0.8340 0.2608 0.159 Uiso 0.461(3) 1 calc R U P C 2
H53E H 0.3375 0.7863 0.2679 0.159 Uiso 0.461(3) 1 calc R U P C 2
H53F H 0.3555 0.8700 0.3167 0.159 Uiso 0.461(3) 1 calc R U P C 2
C47B C 0.191(2) 0.9850(13) 0.0900(12) 0.072(3) Uani 0.148(3) 1 d G U P D 3
C48B C 0.316(2) 0.9435(14) 0.0922(12) 0.077(3) Uani 0.148(3) 1 d G U P D 3
H48B H 0.3780 0.9568 0.0483 0.093 Uiso 0.148(3) 1 calc R U P D 3
C49B C 0.3497(16) 0.8825(13) 0.1588(13) 0.073(3) Uani 0.148(3) 1 d G U P D 3
H49B H 0.4352 0.8541 0.1604 0.088 Uiso 0.148(3) 1 calc R U P D 3
C50B C 0.259(2) 0.8630(13) 0.2231(11) 0.068(3) Uani 0.148(3) 1 d G U P D 3
H50B H 0.2818 0.8213 0.2686 0.082 Uiso 0.148(3) 1 calc R U P D 3
C51B C 0.133(2) 0.9045(18) 0.2208(14) 0.070(4) Uani 0.148(3) 1 d G U P D 3
H51B H 0.0712 0.8911 0.2648 0.084 Uiso 0.148(3) 1 calc R U P D 3
C52B C 0.0995(18) 0.9655(18) 0.1543(16) 0.072(4) Uani 0.148(3) 1 d G U P D 3
H52B H 0.0140 0.9938 0.1527 0.086 Uiso 0.148(3) 1 calc R U P D 3
C53B C 0.142(3) 1.0440(17) 0.0148(16) 0.081(5) Uani 0.148(3) 1 d . U P D 3
H53G H 0.0514 1.0665 0.0261 0.121 Uiso 0.148(3) 1 calc R U P D 3
H53H H 0.1978 1.0957 0.0003 0.121 Uiso 0.148(3) 1 calc R U P D 3
H53I H 0.1445 1.0075 -0.0299 0.121 Uiso 0.148(3) 1 calc R U P D 3
N1 N 0.95222(13) 0.31701(9) 0.11279(8) 0.0179(2) Uani 1 1 d . . . . .
H1 H 0.8878 0.2870 0.0917 0.021 Uiso 1 1 d R U . . .
P1 P 0.68623(4) 0.50022(3) 0.19940(2) 0.01339(7) Uani 1 1 d . . . . .
P2 P 0.98254(4) 0.52390(3) 0.25137(2) 0.01370(7) Uani 1 1 d . . . . .
P3 P 0.70464(4) 0.21511(3) 0.37622(2) 0.01689(7) Uani 1 1 d D . . . .
P4 P 0.72487(4) 0.11731(3) 0.23673(3) 0.01849(8) Uani 1 1 d D . . . .
S1 S 0.64661(4) 0.37294(3) 0.17815(2) 0.01581(7) Uani 1 1 d . . . . .
S2 S 1.09247(4) 0.40500(3) 0.27299(2) 0.01829(7) Uani 1 1 d . . . . .
S3 S 0.74238(4) 0.34145(3) 0.39181(2) 0.01964(7) Uani 1 1 d . . . . .
S4 S 0.75758(6) 0.13244(4) 0.11988(3) 0.03435(11) Uani 1 1 d . . . . .
S5 S 0.97797(4) 0.18695(3) 0.30113(2) 0.01917(7) Uani 1 1 d . . . . .

loop_
_atom_site_aniso_label
_atom_site_aniso_U_11
_atom_site_aniso_U_22
_atom_site_aniso_U_33
_atom_site_aniso_U_23
_atom_site_aniso_U_13
_atom_site_aniso_U_12
Zr1 0.01079(6) 0.01154(6) 0.01351(6) 0.00140(4) -0.00225(4) -0.00172(4)
C1 0.0128(6) 0.0147(6) 0.0161(6) 0.0013(5) -0.0024(4) -0.0025(5)
C2 0.0165(6) 0.0198(7) 0.0174(6) -0.0010(5) -0.0011(5) 0.0018(5)
C3 0.0206(8) 0.0296(9) 0.0351(9) -0.0149(7) 0.0006(6) -0.0007(7)
C4 0.0317(10) 0.0493(13) 0.0407(11) -0.0269(10) 0.0001(8) 0.0031(9)
C5 0.0286(10) 0.0657(16) 0.0290(9) -0.0184(10) 0.0073(7) 0.0003(10)
C6 0.0251(9) 0.0559(14) 0.0312(9) -0.0090(9) 0.0090(7) -0.0080(9)
C7 0.0214(8) 0.0330(9) 0.0228(7) -0.0054(6) 0.0039(6) -0.0057(7)
C8 0.0153(6) 0.0197(7) 0.0189(6) 0.0054(5) -0.0023(5) 0.0008(5)
C9 0.0542(13) 0.0212(9) 0.0283(9) 0.0049(7) 0.0008(8) 0.0070(8)
C10 0.0590(15) 0.0237(10) 0.0436(12) 0.0136(8) 0.0049(10) 0.0114(10)
C11 0.0261(9) 0.0442(12) 0.0326(9) 0.0221(8) 0.0005(7) 0.0046(8)
C12 0.0256(9) 0.0474(12) 0.0221(8) 0.0117(7) -0.0069(6) -0.0059(8)
C13 0.0227(8) 0.0282(9) 0.0214(7) 0.0041(6) -0.0060(6) -0.0041(6)
C14 0.0196(7) 0.0198(7) 0.0148(6) -0.0014(5) -0.0045(5) -0.0007(5)
C15 0.0374(10) 0.0211(8) 0.0175(7) 0.0011(6) 0.0038(6) -0.0069(7)
C16 0.0483(12) 0.0313(10) 0.0166(7) 0.0003(6) 0.0054(7) -0.0016(8)
C17 0.0348(10) 0.0459(12) 0.0222(8) -0.0143(8) -0.0079(7) 0.0044(9)
C18 0.0275(9) 0.0599(15) 0.0379(10) -0.0307(10) -0.0002(8) -0.0110(9)
C19 0.0227(8) 0.0427(11) 0.0287(8) -0.0183(8) 0.0029(6) -0.0117(7)
C20 0.0252(7) 0.0184(7) 0.0149(6) -0.0008(5) -0.0013(5) -0.0095(6)
C21 0.0259(9) 0.0399(11) 0.0242(8) 0.0003(7) 0.0059(6) -0.0108(8)
C22 0.0395(12) 0.0651(17) 0.0349(11) 0.0074(10) 0.0107(9) -0.0236(11)
C23 0.0641(17) 0.0588(16) 0.0351(11) 0.0160(11) 0.0032(11) -0.0370(14)
C24 0.0700(17) 0.0270(10) 0.0352(11) 0.0099(8) -0.0092(10) -0.0199(10)
C25 0.0414(11) 0.0199(8) 0.0253(8) 0.0031(6) -0.0021(7) -0.0064(7)
C26 0.0120(6) 0.0127(6) 0.0230(6) 0.0017(5) -0.0036(5) -0.0018(5)
C27 0.034(3) 0.015(2) 0.0156(17) -0.0019(15) 0.0012(18) -0.0052(19)
C28 0.041(2) 0.048(2) 0.0170(14) -0.0009(14) 0.0078(13) -0.0171(18)
C29 0.065(3) 0.055(3) 0.0221(17) 0.0051(17) 0.0074(17) -0.033(2)
C30 0.077(3) 0.032(2) 0.0229(17) 0.0070(15) -0.0016(19) -0.025(2)
C31 0.066(3) 0.038(3) 0.030(2) 0.0201(19) -0.007(2) -0.003(2)
C32 0.047(3) 0.039(3) 0.030(2) 0.017(2) 0.003(2) 0.001(2)
C27A 0.020(2) 0.012(2) 0.0163(17) 0.0023(14) 0.0012(13) -0.0016(14)
C28A 0.0197(14) 0.0270(16) 0.0320(16) 0.0109(13) -0.0032(11) -0.0049(12)
C29A 0.0279(17) 0.0324(19) 0.041(2) 0.0208(15) -0.0022(14) -0.0065(14)
C30A 0.0321(18) 0.0314(19) 0.0329(18) 0.0184(16) -0.0064(14) -0.0047(15)
C31A 0.0264(16) 0.0235(17) 0.0214(14) 0.0050(12) -0.0043(12) 0.0001(13)
C32A 0.0224(16) 0.0172(17) 0.0157(12) 0.0004(11) -0.0028(11) -0.0009(11)
C33 0.0127(6) 0.0184(7) 0.0285(7) 0.0043(6) -0.0014(5) -0.0047(5)
C34 0.0182(8) 0.0265(9) 0.0455(11) -0.0007(8) 0.0065(7) -0.0043(6)
C35 0.0156(7) 0.0270(9) 0.0574(13) 0.0123(9) -0.0004(7) -0.0010(6)
C36 0.0180(8) 0.0346(10) 0.0489(11) 0.0216(9) -0.0148(7) -0.0078(7)
C37 0.0213(8) 0.0281(9) 0.0327(9) 0.0090(7) -0.0130(6) -0.0091(6)
C38 0.0157(6) 0.0149(7) 0.0256(7) 0.0070(5) -0.0075(5) -0.0042(5)
C39 0.026(2) 0.009(2) 0.0229(16) -0.0041(12) 0.0026(14) -0.0033(16)
C40 0.038(2) 0.0180(16) 0.0302(17) 0.0050(13) 0.0076(14) 0.0006(14)
C41 0.048(2) 0.0204(17) 0.0361(19) 0.0094(14) 0.0030(17) 0.0000(16)
C42 0.036(2) 0.019(2) 0.043(2) 0.0027(15) -0.0088(19) 0.0040(16)
C43 0.067(3) 0.0196(19) 0.064(3) -0.0025(18) 0.017(2) 0.012(2)
C44 0.064(3) 0.0212(18) 0.041(2) -0.0018(15) 0.022(2) 0.0082(18)
C39A 0.0171(19) 0.016(2) 0.0264(16) -0.0008(12) -0.0039(12) -0.0040(15)
C40A 0.041(2) 0.0147(14) 0.0304(16) -0.0021(11) -0.0094(14) -0.0012(13)
C41A 0.045(2) 0.0131(14) 0.045(2) 0.0025(13) -0.0111(16) 0.0066(14)
C42A 0.044(3) 0.0117(18) 0.075(3) -0.0013(18) -0.024(2) -0.0042(16)
C43A 0.083(4) 0.0173(18) 0.100(4) -0.007(2) -0.055(3) -0.008(2)
C44A 0.065(3) 0.0202(17) 0.061(3) -0.0081(16) -0.038(2) -0.0032(17)
C45 0.0293(8) 0.0220(8) 0.0168(6) 0.0023(5) 0.0031(6) -0.0022(6)
C46 0.0233(8) 0.0283(9) 0.0277(8) -0.0021(7) 0.0046(6) 0.0046(7)
C47 0.057(4) 0.040(3) 0.063(3) -0.025(3) 0.013(3) -0.012(3)
C48 0.077(4) 0.047(4) 0.083(4) -0.019(3) 0.029(4) -0.007(3)
C49 0.113(5) 0.052(4) 0.085(4) -0.024(4) 0.017(4) -0.001(4)
C50 0.110(5) 0.050(4) 0.078(4) -0.027(4) -0.002(4) -0.001(4)
C51 0.080(5) 0.063(5) 0.074(4) -0.039(3) -0.001(3) 0.008(4)
C52 0.062(4) 0.063(5) 0.066(4) -0.032(3) 0.007(3) -0.005(3)
C53 0.064(5) 0.052(4) 0.094(6) -0.020(4) -0.009(4) -0.007(4)
C47A 0.085(4) 0.053(4) 0.092(4) -0.042(3) 0.003(3) -0.009(3)
C48A 0.113(5) 0.063(4) 0.111(4) -0.045(3) 0.026(4) 0.002(4)
C49A 0.115(5) 0.087(5) 0.108(5) -0.022(4) 0.040(4) 0.000(4)
C50A 0.121(5) 0.064(5) 0.091(4) -0.016(4) 0.032(4) 0.002(4)
C51A 0.097(4) 0.054(4) 0.078(4) -0.021(3) 0.011(4) -0.013(3)
C52A 0.085(4) 0.050(3) 0.072(3) -0.023(3) 0.003(3) -0.019(3)
C53A 0.117(8) 0.083(6) 0.125(7) -0.031(5) -0.024(6) 0.003(5)
C47B 0.090(6) 0.050(6) 0.080(5) -0.033(5) 0.020(5) -0.001(5)
C48B 0.090(5) 0.054(6) 0.089(5) -0.027(5) 0.018(5) -0.002(5)
C49B 0.080(6) 0.054(6) 0.090(6) -0.029(5) 0.010(5) -0.013(5)
C50B 0.070(6) 0.059(7) 0.082(6) -0.031(5) -0.002(5) -0.012(5)
C51B 0.073(6) 0.063(7) 0.078(6) -0.027(6) 0.003(5) -0.010(5)
C52B 0.082(6) 0.063(7) 0.075(6) -0.030(5) 0.008(5) -0.002(5)
C53B 0.110(11) 0.056(9) 0.077(7) -0.029(6) 0.022(7) 0.006(9)
N1 0.0174(6) 0.0183(6) 0.0171(5) 0.0000(4) 0.0006(4) -0.0019(5)
P1 0.01277(15) 0.01292(16) 0.01396(14) 0.00075(12) -0.00246(11) -0.00014(12)
P2 0.01438(16) 0.01329(16) 0.01340(14) 0.00026(12) -0.00220(11) -0.00347(12)
P3 0.01625(17) 0.01648(18) 0.01702(16) 0.00378(13) -0.00202(12) -0.00577(13)
P4 0.01825(18) 0.01385(18) 0.02348(18) -0.00021(14) -0.00355(14) -0.00422(14)
S1 0.01435(15) 0.01437(16) 0.01902(15) -0.00073(12) -0.00582(11) -0.00130(12)
S2 0.01372(15) 0.01597(17) 0.02536(17) -0.00049(13) -0.00593(12) -0.00204(12)
S3 0.02481(19) 0.01838(18) 0.01553(15) -0.00016(12) 0.00146(12) -0.00709(14)
S4 0.0473(3) 0.0315(3) 0.0249(2) -0.00356(17) 0.00515(19) -0.0162(2)
S5 0.01121(15) 0.01605(17) 0.02851(18) 0.00517(13) -0.00433(12) -0.00102(12)

loop_
_atom_type_symbol
_atom_type_description
_atom_type_scat_dispersion_real
_atom_type_scat_dispersion_imag
_atom_type_scat_source
C C 0.0033 0.0016 'International Tables Vol C Tables 4.2.6.8 and 6.1.1.4'
H H 0.0000 0.0000 'International Tables Vol C Tables 4.2.6.8 and 6.1.1.4'
N N 0.0061 0.0033 'International Tables Vol C Tables 4.2.6.8 and 6.1.1.4'
P P 0.1023 0.0942 'International Tables Vol C Tables 4.2.6.8 and 6.1.1.4'
S S 0.1246 0.1234 'International Tables Vol C Tables 4.2.6.8 and 6.1.1.4'
Zr Zr -2.9673 0.5597 'International Tables Vol C Tables 4.2.6.8 and 6.1.1.4'

loop_
_geom_angle_atom_site_label_1
_geom_angle_atom_site_label_2
_geom_angle_atom_site_label_3
_geom_angle
C1 Zr1 N1 99.10(5)
C1 Zr1 C26 153.20(5)
N1 Zr1 C26 99.78(5)
C1 Zr1 S5 155.97(4)
N1 Zr1 S5 90.73(3)
C26 Zr1 S5 41.89(3)
C1 Zr1 S2 73.27(4)
N1 Zr1 S2 90.77(3)
C26 Zr1 S2 125.17(3)
S5 Zr1 S2 84.801(13)
C1 Zr1 S1 73.82(4)
N1 Zr1 S1 83.69(3)
C26 Zr1 S1 89.55(3)
S5 Zr1 S1 129.383(13)
S2 Zr1 S1 145.256(13)
C1 Zr1 S3 86.57(4)
N1 Zr1 S3 168.94(4)
C26 Zr1 S3 71.93(4)
S5 Zr1 S3 87.708(14)
S2 Zr1 S3 99.986(13)
S1 Zr1 S3 88.847(13)
C1 Zr1 P1 32.84(4)
N1 Zr1 P1 97.18(3)
C26 Zr1 P1 125.28(4)
S5 Zr1 P1 166.379(13)
S2 Zr1 P1 106.070(12)
S1 Zr1 P1 41.481(11)
S3 Zr1 P1 82.400(12)
C1 Zr1 P2 32.05(4)
N1 Zr1 P2 98.07(3)
C26 Zr1 P2 157.77(4)
S5 Zr1 P2 125.044(12)
S2 Zr1 P2 41.264(11)
S1 Zr1 P2 105.527(12)
S3 Zr1 P2 91.769(12)
P1 Zr1 P2 64.889(10)
C1 Zr1 P3 121.43(4)
N1 Zr1 P3 131.55(3)
C26 Zr1 P3 33.75(4)
S5 Zr1 P3 63.405(12)
S2 Zr1 P3 123.698(12)
S1 Zr1 P3 83.499(12)
S3 Zr1 P3 38.921(12)
P1 Zr1 P3 103.228(11)
P2 Zr1 P3 130.380(11)
P2 C1 P1 156.25(10)
P2 C1 Zr1 102.77(7)
P1 C1 Zr1 100.98(7)
C7 C2 C3 119.42(15)
C7 C2 P1 121.53(13)
C3 C2 P1 119.00(13)
C4 C3 C2 119.94(18)
C4 C3 H3 120.0
C2 C3 H3 120.0
C5 C4 C3 120.35(19)
C5 C4 H4 119.8
C3 C4 H4 119.8
C4 C5 C6 119.69(18)
C4 C5 H5 120.2
C6 C5 H5 120.2
C7 C6 C5 120.6(2)
C7 C6 H6 119.7
C5 C6 H6 119.7
C6 C7 C2 119.94(18)
C6 C7 H7 120.0
C2 C7 H7 120.0
C9 C8 C13 118.74(15)
C9 C8 P1 120.24(13)
C13 C8 P1 121.02(13)
C8 C9 C10 120.4(2)
C8 C9 H9 119.8
C10 C9 H9 119.8
C11 C10 C9 120.3(2)
C11 C10 H10 119.9
C9 C10 H10 119.9
C12 C11 C10 119.50(17)
C12 C11 H11 120.2
C10 C11 H11 120.2
C11 C12 C13 120.69(19)
C11 C12 H12 119.7
C13 C12 H12 119.7
C8 C13 C12 120.37(18)
C8 C13 H13 119.8
C12 C13 H13 119.8
C19 C14 C15 119.08(15)
C19 C14 P2 121.80(13)
C15 C14 P2 119.00(13)
C16 C15 C14 119.94(18)
C16 C15 H15 120.0
C14 C15 H15 120.0
C17 C16 C15 120.84(18)
C17 C16 H16 119.6
C15 C16 H16 119.6
C16 C17 C18 119.53(17)
C16 C17 H17 120.2
C18 C17 H17 120.2
C17 C18 C19 120.37(19)
C17 C18 H18 119.8
C19 C18 H18 119.8
C14 C19 C18 120.22(18)
C14 C19 H19 119.9
C18 C19 H19 119.9
C25 C20 C21 119.68(16)
C25 C20 P2 119.12(14)
C21 C20 P2 121.08(14)
C22 C21 C20 119.8(2)
C22 C21 H21 120.1
C20 C21 H21 120.1
C23 C22 C21 120.5(2)
C23 C22 H22 119.7
C21 C22 H22 119.7
C22 C23 C24 120.5(2)
C22 C23 H23 119.7
C24 C23 H23 119.7
C23 C24 C25 119.8(2)
C23 C24 H24 120.1
C25 C24 H24 120.1
C20 C25 C24 119.6(2)
C20 C25 H25 120.2
C24 C25 H25 120.2
P3 C26 S5 118.14(8)
P3 C26 P4 110.82(8)
S5 C26 P4 125.85(9)
P3 C26 Zr1 96.46(7)
S5 C26 Zr1 72.54(5)
P4 C26 Zr1 124.12(7)
C32 C27 C28 119.1(6)
C32 C27 P3 116.5(4)
C28 C27 P3 124.2(5)
C27 C28 C29 119.7(5)
C27 C28 H28 120.1
C29 C28 H28 120.1
C30 C29 C28 120.5(5)
C30 C29 H29 119.8
C28 C29 H29 119.8
C29 C30 C31 121.1(4)
C29 C30 H30 119.4
C31 C30 H30 119.4
C30 C31 C32 118.3(6)
C30 C31 H31 120.9
C32 C31 H31 120.9
C27 C32 C31 121.2(6)
C27 C32 H32 119.4
C31 C32 H32 119.4
C28A C27A C32A 119.8(5)
C28A C27A P3 122.5(5)
C32A C27A P3 117.5(4)
C27A C28A C29A 119.3(4)
C27A C28A H28A 120.4
C29A C28A H28A 120.4
C30A C29A C28A 120.7(4)
C30A C29A H29A 119.6
C28A C29A H29A 119.6
C29A C30A C31A 120.1(3)
C29A C30A H30A 119.9
C31A C30A H30A 119.9
C32A C31A C30A 119.6(4)
C32A C31A H31A 120.2
C30A C31A H31A 120.2
C31A C32A C27A 120.5(4)
C31A C32A H32A 119.7
C27A C32A H32A 119.7
C34 C33 C38 120.81(16)
C34 C33 P3 125.82(15)
C38 C33 P3 113.29(12)
C35 C34 C33 118.8(2)
C35 C34 H34 120.6
C33 C34 H34 120.6
C36 C35 C34 120.40(18)
C36 C35 H35 119.8
C34 C35 H35 119.8
C35 C36 C37 121.17(17)
C35 C36 H36 119.4
C37 C36 H36 119.4
C36 C37 C38 118.87(19)
C36 C37 H37 120.6
C38 C37 H37 120.6
C37 C38 C33 119.91(16)
C37 C38 P4 123.98(14)
C33 C38 P4 115.99(11)
C40 C39 C44 120.0
C40 C39 P4 122.50(15)
C44 C39 P4 117.47(15)
C41 C40 C39 120.0
C41 C40 H40 120.0
C39 C40 H40 120.0
C42 C41 C40 120.0
C42 C41 H41 120.0
C40 C41 H41 120.0
C41 C42 C43 120.0
C41 C42 H42 120.0
C43 C42 H42 120.0
C44 C43 C42 120.0
C44 C43 H43 120.0
C42 C43 H43 120.0
C43 C44 C39 120.0
C43 C44 H44 120.0
C39 C44 H44 120.0
C40A C39A C44A 120.0
C40A C39A P4 118.79(14)
C44A C39A P4 121.04(14)
C41A C40A C39A 120.0
C41A C40A H40A 120.0
C39A C40A H40A 120.0
C42A C41A C40A 120.0
C42A C41A H41A 120.0
C40A C41A H41A 120.0
C41A C42A C43A 120.0
C41A C42A H42A 120.0
C43A C42A H42A 120.0
C44A C43A C42A 120.0
C44A C43A H43A 120.0
C42A C43A H43A 120.0
C43A C44A C39A 120.0
C43A C44A H44A 120.0
C39A C44A H44A 120.0
N1 C45 H45A 109.5
N1 C45 H45B 109.5
H45A C45 H45B 109.5
N1 C45 H45C 109.5
H45A C45 H45C 109.5
H45B C45 H45C 109.5
N1 C46 H46A 109.5
N1 C46 H46B 109.5
H46A C46 H46B 109.5
N1 C46 H46C 109.5
H46A C46 H46C 109.5
H46B C46 H46C 109.5
C48 C47 C52 120.0
C48 C47 C53 119.9(6)
C52 C47 C53 119.7(6)
C49 C48 C47 120.0
C49 C48 H48 120.0
C47 C48 H48 120.0
C48 C49 C50 120.0
C48 C49 H49 120.0
C50 C49 H49 120.0
C49 C50 C51 120.0
C49 C50 H50 120.0
C51 C50 H50 120.0
C52 C51 C50 120.0
C52 C51 H51 120.0
C50 C51 H51 120.0
C51 C52 C47 120.0
C51 C52 H52 120.0
C47 C52 H52 120.0
C47 C53 H53A 109.5
C47 C53 H53B 109.5
H53A C53 H53B 109.5
C47 C53 H53C 109.5
H53A C53 H53C 109.5
H53B C53 H53C 109.5
C48A C47A C52A 120.0
C48A C47A C53A 120.5(7)
C52A C47A C53A 119.5(7)
C47A C48A C49A 120.0
C47A C48A H48A 120.0
C49A C48A H48A 120.0
C50A C49A C48A 120.0
C50A C49A H49A 120.0
C48A C49A H49A 120.0
C49A C50A C51A 120.0
C49A C50A H50A 120.0
C51A C50A H50A 120.0
C50A C51A C52A 120.0
C50A C51A H51A 120.0
C52A C51A H51A 120.0
C51A C52A C47A 120.0
C51A C52A H52A 120.0
C47A C52A H52A 120.0
C47A C53A H53D 109.5
C47A C53A H53E 109.5
H53D C53A H53E 109.5
C47A C53A H53F 109.5
H53D C53A H53F 109.5
H53E C53A H53F 109.5
C48B C47B C52B 120.0
C48B C47B C53B 122.7(17)
C52B C47B C53B 117.0(18)
C47B C48B C49B 120.0
C47B C48B H48B 120.0
C49B C48B H48B 120.0
C50B C49B C48B 120.0
C50B C49B H49B 120.0
C48B C49B H49B 120.0
C49B C50B C51B 120.0
C49B C50B H50B 120.0
C51B C50B H50B 120.0
C52B C51B C50B 120.0
C52B C51B H51B 120.0
C50B C51B H51B 120.0
C51B C52B C47B 120.0
C51B C52B H52B 120.0
C47B C52B H52B 120.0
C47B C53B H53G 109.5
C47B C53B H53H 109.5
H53G C53B H53H 109.5
C47B C53B H53I 109.5
H53G C53B H53I 109.5
H53H C53B H53I 109.5
C45 N1 C46 108.58(13)
C45 N1 Zr1 113.25(10)
C46 N1 Zr1 117.30(10)
C45 N1 H1 105.6
C46 N1 H1 105.5
Zr1 N1 H1 105.7
C1 P1 C2 113.11(7)
C1 P1 C8 117.53(7)
C2 P1 C8 104.20(7)
C1 P1 S1 104.05(6)
C2 P1 S1 109.12(6)
C8 P1 S1 108.67(6)
C1 P1 Zr1 46.18(5)
C2 P1 Zr1 118.05(5)
C8 P1 Zr1 137.75(5)
S1 P1 Zr1 58.721(13)
C1 P2 C20 117.46(7)
C1 P2 C14 115.93(7)
C20 P2 C14 103.12(7)
C1 P2 S2 102.76(5)
C20 P2 S2 109.48(6)
C14 P2 S2 107.81(5)
C1 P2 Zr1 45.18(5)
C20 P2 Zr1 132.27(5)
C14 P2 Zr1 124.58(5)
S2 P2 Zr1 57.653(14)
C26 P3 C33 98.36(7)
C26 P3 C27 121.54(19)
C33 P3 C27 105.0(3)
C26 P3 C27A 109.30(16)
C33 P3 C27A 110.9(2)
C26 P3 S3 107.31(5)
C33 P3 S3 116.28(6)
C27 P3 S3 108.6(3)
C27A P3 S3 113.4(2)
C26 P3 Zr1 49.79(5)
C33 P3 Zr1 108.59(5)
C27 P3 Zr1 146.2(3)
C27A P3 Zr1 137.80(19)
S3 P3 Zr1 58.905(15)
C26 P4 C39A 111.80(9)
C26 P4 C38 96.09(7)
C39A P4 C38 107.13(12)
C26 P4 C39 106.74(13)
C38 P4 C39 104.02(11)
C26 P4 S4 119.01(6)
C39A P4 S4 107.67(10)
C38 P4 S4 114.36(5)
C39 P4 S4 114.26(9)
P1 S1 Zr1 79.798(15)
P2 S2 Zr1 81.083(16)
P3 S3 Zr1 82.173(17)
C26 S5 Zr1 65.58(5)

loop_
_geom_bond_atom_site_label_1
_geom_bond_atom_site_label_2
_geom_bond_distance
Zr1 C1 2.2243(15)
Zr1 N1 2.3766(13)
Zr1 C26 2.4126(15)
Zr1 S5 2.5275(4)
Zr1 S2 2.6151(4)
Zr1 S1 2.6280(4)
Zr1 S3 2.7133(4)
Zr1 P1 3.0263(4)
Zr1 P2 3.0580(4)
Zr1 P3 3.1391(4)
C1 P2 1.6639(15)
C1 P1 1.6718(14)
C2 C7 1.392(2)
C2 C3 1.397(2)
C2 P1 1.8155(16)
C3 C4 1.389(3)
C3 H3 0.9500
C4 C5 1.380(3)
C4 H4 0.9500
C5 C6 1.386(3)
C5 H5 0.9500
C6 C7 1.383(3)
C6 H6 0.9500
C7 H7 0.9500
C8 C9 1.384(3)
C8 C13 1.390(2)
C8 P1 1.8247(15)
C9 C10 1.394(3)
C9 H9 0.9500
C10 C11 1.383(4)
C10 H10 0.9500
C11 C12 1.366(3)
C11 H11 0.9500
C12 C13 1.391(2)
C12 H12 0.9500
C13 H13 0.9500
C14 C19 1.387(2)
C14 C15 1.393(2)
C14 P2 1.8201(15)
C15 C16 1.393(3)
C15 H15 0.9500
C16 C17 1.369(3)
C16 H16 0.9500
C17 C18 1.384(3)
C17 H17 0.9500
C18 C19 1.392(2)
C18 H18 0.9500
C19 H19 0.9500
C20 C25 1.391(3)
C20 C21 1.392(3)
C20 P2 1.8103(16)
C21 C22 1.386(3)
C21 H21 0.9500
C22 C23 1.370(4)
C22 H22 0.9500
C23 C24 1.377(4)
C23 H23 0.9500
C24 C25 1.401(3)
C24 H24 0.9500
C25 H25 0.9500
C26 P3 1.7551(16)
C26 S5 1.7690(15)
C26 P4 1.7715(15)
C27 C32 1.381(9)
C27 C28 1.388(8)
C27 P3 1.807(7)
C28 C29 1.390(6)
C28 H28 0.9500
C29 C30 1.364(9)
C29 H29 0.9500
C30 C31 1.380(9)
C30 H30 0.9500
C31 C32 1.399(7)
C31 H31 0.9500
C32 H32 0.9500
C27A C28A 1.380(8)
C27A C32A 1.394(8)
C27A P3 1.824(6)
C28A C29A 1.394(5)
C28A H28A 0.9500
C29A C30A 1.376(6)
C29A H29A 0.9500
C30A C31A 1.383(6)
C30A H30A 0.9500
C31A C32A 1.382(5)
C31A H31A 0.9500
C32A H32A 0.9500
C33 C34 1.394(2)
C33 C38 1.397(2)
C33 P3 1.7943(16)
C34 C35 1.391(3)
C34 H34 0.9500
C35 C36 1.382(3)
C35 H35 0.9500
C36 C37 1.391(3)
C36 H36 0.9500
C37 C38 1.395(2)
C37 H37 0.9500
C38 P4 1.8181(17)
C39 C40 1.3900
C39 C44 1.3900
C39 P4 1.8618(18)
C40 C41 1.3900
C40 H40 0.9500
C41 C42 1.3900
C41 H41 0.9500
C42 C43 1.3900
C42 H42 0.9500
C43 C44 1.3900
C43 H43 0.9500
C44 H44 0.9500
C39A C40A 1.3900
C39A C44A 1.3900
C39A P4 1.7996(18)
C40A C41A 1.3900
C40A H40A 0.9500
C41A C42A 1.3900
C41A H41A 0.9500
C42A C43A 1.3900
C42A H42A 0.9500
C43A C44A 1.3900
C43A H43A 0.9500
C44A H44A 0.9500
C45 N1 1.484(2)
C45 H45A 0.9800
C45 H45B 0.9800
C45 H45C 0.9800
C46 N1 1.484(2)
C46 H46A 0.9800
C46 H46B 0.9800
C46 H46C 0.9800
C47 C48 1.3900
C47 C52 1.3900
C47 C53 1.482(12)
C48 C49 1.3900
C48 H48 0.9500
C49 C50 1.3900
C49 H49 0.9500
C50 C51 1.3900
C50 H50 0.9500
C51 C52 1.3900
C51 H51 0.9500
C52 H52 0.9500
C53 H53A 0.9800
C53 H53B 0.9800
C53 H53C 0.9800
C47A C48A 1.3900
C47A C52A 1.3900
C47A C53A 1.483(13)
C48A C49A 1.3900
C48A H48A 0.9500
C49A C50A 1.3900
C49A H49A 0.9500
C50A C51A 1.3900
C50A H50A 0.9500
C51A C52A 1.3900
C51A H51A 0.9500
C52A H52A 0.9500
C53A H53D 0.9800
C53A H53E 0.9800
C53A H53F 0.9800
C47B C48B 1.3900
C47B C52B 1.3900
C47B C53B 1.53(3)
C48B C49B 1.3900
C48B H48B 0.9500
C49B C50B 1.3900
C49B H49B 0.9500
C50B C51B 1.3900
C50B H50B 0.9500
C51B C52B 1.3900
C51B H51B 0.9500
C52B H52B 0.9500
C53B H53G 0.9800
C53B H53H 0.9800
C53B H53I 0.9800
N1 H1 0.9300
P1 S1 2.0367(5)
P2 S2 2.0416(5)
P3 S3 1.9907(6)
P4 S4 1.9507(6)
